data_1502856
loop_
_publ_author_name
'Lu, Hongjian'
'Tao, Jingran'
'Jones, Jess E.'
'Wojtas, Lukasz'
'Zhang, X. Peter'

_publ_section_title
;
 Cobalt(II)-catalyzed intramolecular C-H amination with phosphoryl azides:
 formation of 6- and 7-membered cyclophosphoramidates.
;
_journal_issue 6
_journal_name_full 'Organic letters'
_journal_page_first 1248
_journal_page_last 1251
_journal_paper_doi 10.1021/ol100110z
_journal_volume 12
_journal_year 2010
_chemical_formula_moiety 'C16 H18 N O3 P'
_chemical_formula_sum 'C16 H18 N O3 P'
_chemical_formula_weight 303.28
_chemical_name_systematic
;
 ?
;
_space_group_IT_number 2
_symmetry_cell_setting triclinic
_symmetry_space_group_name_Hall '-P 1'
_symmetry_space_group_name_H-M 'P -1'
_atom_sites_solution_hydrogens geom
_atom_sites_solution_primary direct
_atom_sites_solution_secondary difmap
_audit_creation_method SHELXL-97
_cell_angle_alpha 86.804(6)
_cell_angle_beta 88.979(5)
_cell_angle_gamma 76.988(5)
_cell_formula_units_Z 2
_cell_length_a 8.1176(7)
_cell_length_b 8.2044(7)
_cell_length_c 11.2871(9)
_cell_measurement_temperature 100(2)
_cell_volume 731.27(11)
_computing_cell_refinement 'SAINT (Bruker, 2002)'
_computing_data_collection 'SMART (Bruker, 2002)'
_computing_data_reduction 'SAINT (Bruker, 2002)'
_computing_publication_material 'SHELXL-97 (Sheldrick, 1997)'
_computing_structure_refinement 'SHELXL-97 (Sheldrick, 1997)'
_computing_structure_solution 'SHELXS-97 (Sheldrick, 1990)'
_diffrn_ambient_temperature 100(2)
_diffrn_measured_fraction_theta_full 0.950
_diffrn_measured_fraction_theta_max 0.950
_diffrn_measurement_device_type 'BRUKER SMART APEXII CCD'
_diffrn_measurement_method 'omega scans'
_diffrn_radiation_monochromator graphite
_diffrn_radiation_source 'fine-focus sealed tube'
_diffrn_radiation_type CuK\a
_diffrn_radiation_wavelength 1.54178
_diffrn_reflns_av_R_equivalents 0.0367
_diffrn_reflns_av_sigmaI/netI 0.0443
_diffrn_reflns_limit_h_max 9
_diffrn_reflns_limit_h_min -9
_diffrn_reflns_limit_k_max 9
_diffrn_reflns_limit_k_min -8
_diffrn_reflns_limit_l_max 13
_diffrn_reflns_limit_l_min -13
_diffrn_reflns_number 5704
_diffrn_reflns_theta_full 63.66
_diffrn_reflns_theta_max 63.66
_diffrn_reflns_theta_min 3.92
_exptl_absorpt_coefficient_mu 1.755
_exptl_absorpt_correction_T_max 0.9492
_exptl_absorpt_correction_T_min 0.8441
_exptl_absorpt_correction_type multi-scan
_exptl_absorpt_process_details 'SADABS; (Sheldrick, 2003)'
_exptl_crystal_colour colourless
_exptl_crystal_density_diffrn 1.377
_exptl_crystal_density_method 'not measured'
_exptl_crystal_description plate
_exptl_crystal_F_000 320
_exptl_crystal_size_max 0.10
_exptl_crystal_size_mid 0.10
_exptl_crystal_size_min 0.03
_refine_diff_density_max 0.259
_refine_diff_density_min -0.321
_refine_diff_density_rms 0.054
_refine_ls_extinction_method none
_refine_ls_goodness_of_fit_ref 0.954
_refine_ls_hydrogen_treatment constr
_refine_ls_matrix_type full
_refine_ls_number_parameters 193
_refine_ls_number_reflns 2287
_refine_ls_number_restraints 0
_refine_ls_restrained_S_all 0.954
_refine_ls_R_factor_all 0.0541
_refine_ls_R_factor_gt 0.0419
_refine_ls_shift/su_max 0.001
_refine_ls_shift/su_mean 0.000
_refine_ls_structure_factor_coef Fsqd
_refine_ls_weighting_details 'calc w=1/[\s^2^(Fo^2^)+(0.0533P)^2^+0.6431P] where P=(Fo^2^+2Fc^2^)/3'
_refine_ls_weighting_scheme calc
_refine_ls_wR_factor_gt 0.0992
_refine_ls_wR_factor_ref 0.1060
_reflns_number_gt 1904
_reflns_number_total 2287
_reflns_threshold_expression >2sigma(I)
_cod_data_source_file ol100110z_si_003.cif
_cod_data_source_block 2a
_cod_original_sg_symbol_Hall -P1
_cod_original_sg_symbol_H-M P-1
_cod_database_code 1502856

loop_
_symmetry_equiv_pos_as_xyz
'x, y, z'
'-x, -y, -z'

loop_
_atom_site_label
_atom_site_type_symbol
_atom_site_fract_x
_atom_site_fract_y
_atom_site_fract_z
_atom_site_U_iso_or_equiv
_atom_site_adp_type
_atom_site_occupancy
_atom_site_symmetry_multiplicity
_atom_site_calc_flag
_atom_site_refinement_flags
P1 P 0.10536(8) 0.36235(8) 0.17018(5) 0.01880(19) Uani 1 1 d .
C1 C 0.2463(3) 0.0385(3) 0.1830(2) 0.0189(5) Uani 1 1 d .
C2 C 0.4205(3) 0.0174(3) 0.1837(2) 0.0213(6) Uani 1 1 d .
C3 C 0.5152(3) -0.1258(3) 0.1332(2) 0.0245(6) Uani 1 1 d .
H3 H 0.6349 -0.1436 0.1296 0.029 Uiso 1 1 calc R
C4 C 0.4366(3) -0.2420(3) 0.0884(2) 0.0253(6) Uani 1 1 d .
H4 H 0.5027 -0.3385 0.0538 0.030 Uiso 1 1 calc R
C5 C 0.2634(3) -0.2190(3) 0.0934(2) 0.0241(6) Uani 1 1 d .
H5 H 0.2115 -0.3010 0.0636 0.029 Uiso 1 1 calc R
C6 C 0.1634(3) -0.0774(3) 0.1417(2) 0.0200(5) Uani 1 1 d .
C7 C -0.0252(3) -0.0510(3) 0.1492(2) 0.0240(6) Uani 1 1 d .
H7A H -0.0597 -0.0603 0.2325 0.029 Uiso 1 1 calc R
H7B H -0.0617 -0.1361 0.1050 0.029 Uiso 1 1 calc R
H7C H -0.0776 0.0607 0.1149 0.029 Uiso 1 1 calc R
C8 C 0.5054(3) 0.1440(3) 0.2338(2) 0.0281(6) Uani 1 1 d .
H8A H 0.4972 0.2400 0.1768 0.034 Uiso 1 1 calc R
H8B H 0.6247 0.0923 0.2491 0.034 Uiso 1 1 calc R
H8C H 0.4495 0.1821 0.3082 0.034 Uiso 1 1 calc R
C9 C 0.0409(3) 0.5783(3) 0.3405(2) 0.0180(5) Uani 1 1 d .
C10 C 0.1123(3) 0.6767(3) 0.4115(2) 0.0198(5) Uani 1 1 d .
C11 C 0.0018(3) 0.7895(3) 0.4799(2) 0.0226(6) Uani 1 1 d .
H11 H 0.0463 0.8569 0.5311 0.027 Uiso 1 1 calc R
C12 C -0.1713(3) 0.8057(3) 0.4750(2) 0.0241(6) Uani 1 1 d .
H12 H -0.2446 0.8857 0.5208 0.029 Uiso 1 1 calc R
C13 C -0.2377(3) 0.7054(3) 0.4033(2) 0.0216(5) Uani 1 1 d .
H13 H -0.3566 0.7172 0.3998 0.026 Uiso 1 1 calc R
C14 C -0.1312(3) 0.5870(3) 0.3362(2) 0.0188(5) Uani 1 1 d .
C15 C -0.1990(3) 0.4678(3) 0.2639(2) 0.0208(5) Uani 1 1 d .
H15A H -0.2000 0.3644 0.3133 0.025 Uiso 1 1 calc R
H15B H -0.3170 0.5199 0.2410 0.025 Uiso 1 1 calc R
C16 C 0.3000(3) 0.6612(3) 0.4142(2) 0.0246(6) Uani 1 1 d .
H16A H 0.3567 0.5442 0.4330 0.030 Uiso 1 1 calc R
H16B H 0.3271 0.7318 0.4749 0.030 Uiso 1 1 calc R
H16C H 0.3387 0.6974 0.3365 0.030 Uiso 1 1 calc R
O1 O 0.1452(2) 0.1812(2) 0.23402(14) 0.0209(4) Uani 1 1 d .
O3 O 0.15556(19) 0.4637(2) 0.27476(15) 0.0221(4) Uani 1 1 d .
O2 O 0.1990(2) 0.3754(2) 0.05944(15) 0.0232(4) Uani 1 1 d .
N1 N -0.0979(2) 0.4235(2) 0.15648(17) 0.0208(5) Uani 1 1 d .
H1 H -0.1226 0.4840 0.0843 0.025 Uiso 1 1 d R

loop_
_atom_site_aniso_label
_atom_site_aniso_U_11
_atom_site_aniso_U_22
_atom_site_aniso_U_33
_atom_site_aniso_U_23
_atom_site_aniso_U_13
_atom_site_aniso_U_12
P1 0.0197(3) 0.0175(4) 0.0176(3) -0.0001(2) -0.0015(2) -0.0007(2)
C1 0.0221(13) 0.0170(13) 0.0151(12) 0.0037(9) -0.0004(10) 0.0000(10)
C2 0.0237(13) 0.0195(14) 0.0190(13) 0.0052(10) -0.0030(10) -0.0025(10)
C3 0.0188(13) 0.0250(15) 0.0258(14) 0.0057(11) -0.0009(11) 0.0014(10)
C4 0.0315(15) 0.0178(14) 0.0227(14) 0.0024(10) 0.0012(11) 0.0019(11)
C5 0.0324(15) 0.0204(14) 0.0194(13) 0.0020(10) -0.0037(11) -0.0062(11)
C6 0.0216(13) 0.0207(14) 0.0165(12) 0.0059(10) -0.0031(10) -0.0036(10)
C7 0.0227(13) 0.0252(14) 0.0240(14) 0.0064(11) -0.0041(10) -0.0067(11)
C8 0.0214(13) 0.0294(15) 0.0331(15) 0.0008(12) -0.0044(11) -0.0053(11)
C9 0.0213(12) 0.0135(13) 0.0169(12) 0.0041(9) 0.0008(10) -0.0002(9)
C10 0.0228(13) 0.0170(13) 0.0190(12) 0.0043(10) -0.0043(10) -0.0039(10)
C11 0.0324(14) 0.0156(13) 0.0191(13) 0.0034(10) -0.0044(11) -0.0046(10)
C12 0.0309(14) 0.0183(14) 0.0196(13) 0.0008(10) -0.0004(11) 0.0016(10)
C13 0.0205(13) 0.0227(14) 0.0192(13) 0.0047(10) -0.0005(10) -0.0013(10)
C14 0.0217(12) 0.0180(13) 0.0153(12) 0.0054(10) -0.0017(10) -0.0031(10)
C15 0.0187(12) 0.0212(13) 0.0213(13) 0.0016(10) -0.0017(10) -0.0025(10)
C16 0.0244(14) 0.0266(14) 0.0238(14) 0.0018(11) -0.0048(11) -0.0082(11)
O1 0.0238(9) 0.0173(9) 0.0191(9) 0.0004(7) 0.0014(7) 0.0004(7)
O3 0.0169(8) 0.0218(9) 0.0257(9) -0.0045(7) -0.0008(7) 0.0006(7)
O2 0.0248(9) 0.0202(9) 0.0214(9) 0.0023(7) -0.0009(7) 0.0010(7)
N1 0.0239(11) 0.0219(11) 0.0156(10) 0.0013(8) -0.0016(8) -0.0036(9)

loop_
_atom_type_symbol
_atom_type_description
_atom_type_scat_dispersion_real
_atom_type_scat_dispersion_imag
_atom_type_scat_source
C C 0.0181 0.0091 'International Tables Vol C Tables 4.2.6.8 and 6.1.1.4'
H H 0.0000 0.0000 'International Tables Vol C Tables 4.2.6.8 and 6.1.1.4'
N N 0.0311 0.0180 'International Tables Vol C Tables 4.2.6.8 and 6.1.1.4'
O O 0.0492 0.0322 'International Tables Vol C Tables 4.2.6.8 and 6.1.1.4'
P P 0.2955 0.4335 'International Tables Vol C Tables 4.2.6.8 and 6.1.1.4'

loop_
_geom_angle_atom_site_label_1
_geom_angle_atom_site_label_2
_geom_angle_atom_site_label_3
_geom_angle
O2 P1 O1 114.21(9)
O2 P1 O3 114.62(10)
O1 P1 O3 98.72(9)
O2 P1 N1 113.95(10)
O1 P1 N1 107.98(10)
O3 P1 N1 106.01(10)
C2 C1 C6 124.0(2)
C2 C1 O1 118.8(2)
C6 C1 O1 117.1(2)
C1 C2 C3 116.8(2)
C1 C2 C8 122.1(2)
C3 C2 C8 121.0(2)
C4 C3 C2 120.7(2)
C4 C3 H3 119.7
C2 C3 H3 119.7
C5 C4 C3 120.5(2)
C5 C4 H4 119.7
C3 C4 H4 119.7
C4 C5 C6 121.0(2)
C4 C5 H5 119.5
C6 C5 H5 119.5
C1 C6 C5 116.9(2)
C1 C6 C7 121.3(2)
C5 C6 C7 121.8(2)
C6 C7 H7A 109.5
C6 C7 H7B 109.5
H7A C7 H7B 109.5
C6 C7 H7C 109.5
H7A C7 H7C 109.5
H7B C7 H7C 109.5
C2 C8 H8A 109.5
C2 C8 H8B 109.5
H8A C8 H8B 109.5
C2 C8 H8C 109.5
H8A C8 H8C 109.5
H8B C8 H8C 109.5
C14 C9 C10 123.3(2)
C14 C9 O3 121.2(2)
C10 C9 O3 115.5(2)
C9 C10 C11 116.9(2)
C9 C10 C16 121.3(2)
C11 C10 C16 121.8(2)
C12 C11 C10 121.5(2)
C12 C11 H11 119.3
C10 C11 H11 119.3
C13 C12 C11 119.9(2)
C13 C12 H12 120.0
C11 C12 H12 120.0
C12 C13 C14 120.5(2)
C12 C13 H13 119.8
C14 C13 H13 119.8
C9 C14 C13 117.9(2)
C9 C14 C15 120.5(2)
C13 C14 C15 121.6(2)
N1 C15 C14 112.29(19)
N1 C15 H15A 109.1
C14 C15 H15A 109.1
N1 C15 H15B 109.1
C14 C15 H15B 109.1
H15A C15 H15B 107.9
C10 C16 H16A 109.5
C10 C16 H16B 109.5
H16A C16 H16B 109.5
C10 C16 H16C 109.5
H16A C16 H16C 109.5
H16B C16 H16C 109.5
C1 O1 P1 123.58(14)
C9 O3 P1 124.83(15)
C15 N1 P1 118.04(15)
C15 N1 H1 122.1
P1 N1 H1 109.2

loop_
_geom_bond_atom_site_label_1
_geom_bond_atom_site_label_2
_geom_bond_distance
P1 O2 1.4625(17)
P1 O1 1.5830(17)
P1 O3 1.5905(18)
P1 N1 1.621(2)
C1 C2 1.386(3)
C1 C6 1.387(3)
C1 O1 1.414(3)
C2 C3 1.396(3)
C2 C8 1.509(3)
C3 C4 1.382(4)
C3 H3 0.9500
C4 C5 1.376(4)
C4 H4 0.9500
C5 C6 1.391(3)
C5 H5 0.9500
C6 C7 1.499(3)
C7 H7A 0.9800
C7 H7B 0.9800
C7 H7C 0.9800
C8 H8A 0.9800
C8 H8B 0.9800
C8 H8C 0.9800
C9 C14 1.384(3)
C9 C10 1.389(3)
C9 O3 1.400(3)
C10 C11 1.392(3)
C10 C16 1.501(3)
C11 C12 1.384(4)
C11 H11 0.9500
C12 C13 1.383(4)
C12 H12 0.9500
C13 C14 1.395(3)
C13 H13 0.9500
C14 C15 1.507(3)
C15 N1 1.468(3)
C15 H15A 0.9900
C15 H15B 0.9900
C16 H16A 0.9800
C16 H16B 0.9800
C16 H16C 0.9800
N1 H1 0.9308

loop_
_geom_torsion_atom_site_label_1
_geom_torsion_atom_site_label_2
_geom_torsion_atom_site_label_3
_geom_torsion_atom_site_label_4
_geom_torsion
C6 C1 C2 C3 3.7(3)
O1 C1 C2 C3 179.5(2)
C6 C1 C2 C8 -177.6(2)
O1 C1 C2 C8 -1.8(3)
C1 C2 C3 C4 -1.9(3)
C8 C2 C3 C4 179.4(2)
C2 C3 C4 C5 -0.4(4)
C3 C4 C5 C6 1.2(4)
C2 C1 C6 C5 -3.0(3)
O1 C1 C6 C5 -178.9(2)
C2 C1 C6 C7 176.8(2)
O1 C1 C6 C7 0.9(3)
C4 C5 C6 C1 0.5(3)
C4 C5 C6 C7 -179.3(2)
C14 C9 C10 C11 -0.6(3)
O3 C9 C10 C11 -178.71(19)
C14 C9 C10 C16 179.3(2)
O3 C9 C10 C16 1.1(3)
C9 C10 C11 C12 -1.6(3)
C16 C10 C11 C12 178.5(2)
C10 C11 C12 C13 1.8(4)
C11 C12 C13 C14 0.3(4)
C10 C9 C14 C13 2.5(3)
O3 C9 C14 C13 -179.4(2)
C10 C9 C14 C15 -175.5(2)
O3 C9 C14 C15 2.5(3)
C12 C13 C14 C9 -2.4(3)
C12 C13 C14 C15 175.7(2)
C9 C14 C15 N1 -33.6(3)
C13 C14 C15 N1 148.4(2)
C2 C1 O1 P1 77.8(2)
C6 C1 O1 P1 -106.1(2)
O2 P1 O1 C1 -7.3(2)
O3 P1 O1 C1 -129.37(17)
N1 P1 O1 C1 120.57(18)
C14 C9 O3 P1 13.8(3)
C10 C9 O3 P1 -168.00(16)
O2 P1 O3 C9 127.94(17)
O1 P1 O3 C9 -110.28(18)
N1 P1 O3 C9 1.4(2)
C14 C15 N1 P1 49.7(2)
O2 P1 N1 C15 -160.43(16)
O1 P1 N1 C15 71.56(18)
O3 P1 N1 C15 -33.45(19)
